data_1008360
loop_
_publ_author_name
'Bordet, P'
'Boucherle, J-X'
'Santoro, A'
'Marezio, M'

_publ_section_title
;
Crystal structure and proton conductivity of N H~4~ H~2~ (I O~3~)~3~
and K H~2~ (I O~3~)~3~
;
_journal_coden_ASTM SSIOD3
_journal_name_full 'Solid State Ionics'
_journal_page_first 243
_journal_page_last 254
_journal_paper_doi 10.1016/0167-2738(86)90079-2
_journal_volume 21
_journal_year 1986
_chemical_formula_structural 'K H2 (I O3)3'
_chemical_formula_sum 'H2 I3 K O9'
_chemical_name_systematic 'Potassium dihydrogen triiodate'
_space_group_IT_number 2
_symmetry_cell_setting triclinic
_symmetry_Int_Tables_number 2
_symmetry_space_group_name_Hall '-P 1'
_symmetry_space_group_name_H-M 'P -1'
_cell_angle_alpha 66.08(2)
_cell_angle_beta 60.16(2)
_cell_angle_gamma 71.06(2)
_cell_formula_units_Z 2
_cell_length_a 8.266(2)
_cell_length_b 8.200(2)
_cell_length_c 8.180(2)
_cell_volume 434.3
_refine_ls_R_factor_all 0.028
_cod_database_code 1008360

loop_
_symmetry_equiv_pos_as_xyz
x,y,z
-x,-y,-z

loop_
_atom_site_label
_atom_site_type_symbol
_atom_site_symmetry_multiplicity
_atom_site_Wyckoff_symbol
_atom_site_fract_x
_atom_site_fract_y
_atom_site_fract_z
_atom_site_occupancy
_atom_site_attached_hydrogens
_atom_site_calc_flag
I1 I5+ 2 i 0.8141(3) 0.1865(2) 0.7547(3) 1. 0 d
I2 I5+ 2 i 0.2392(3) 0.7348(2) 0.7778(3) 1. 0 d
I3 I5+ 2 i 0.3036(3) 0.2006(2) 0.7819(3) 1. 0 d
O1 O2- 2 i 0.7757(3) 0.4264(2) 0.6021(3) 1. 0 d
O2 O2- 2 i 0.8351(3) 0.0821(2) 0.5803(3) 1. 0 d
O3 O2- 2 i 0.1216(3) 0.5542(2) 0.8209(4) 1. 0 d
O4 O2- 2 i 0.4721(3) 0.6589(2) 0.6122(3) 1. 0 d
O5 O2- 2 i 0.4648(3) 0.2311(2) 0.8520(3) 1. 0 d
O6 O2- 2 i 0.0601(3) 0.1841(2) 0.6600(3) 1. 0 d
O7 O2- 2 i 0.4040(2) -0.0211(2) 0.7513(3) 1. 0 d
O8 O2- 2 i 0.2631(3) 0.6405(2) 0.0070(3) 1. 0 d
O9 O2- 2 i 0.1180(3) 0.1359(2) 0.0323(3) 1. 0 d
K1 K1+ 2 i 0.7240(5) 0.7200(3) 0.7619(5) 1. 0 d
H1 H1+ 2 i 0.3608(6) 0.5260(4) 0.3668(6) 1. 0 d
H2 H1+ 2 i -0.021(7) 0.477(3) 0.038(5) 0.5 0 d
H3 H1+ 2 i 0.035(2) -0.019(2) 0.475(2) 0.5 0 d

loop_
_atom_type_symbol
_atom_type_oxidation_number
I5+ 5.000
O2- -2.000
K1+ 1.000
H1+ 1.000
